data_2020915
loop_
_publ_author_name
'Perdih, Franc'

_publ_section_title
;
 Copper(II) bis(4,4,4-trifluoro-1-phenylbutane-1,3-dionate) complexes with
 pyridin-2-one, 3-hydroxypyridine and 3-hydroxypyridin-2-one ligands:
 molecular structures and hydrogen-bonded networks
;
_journal_coeditor_code KU3208
_journal_issue 11
_journal_name_full 'Acta Crystallographica Section C'
_journal_page_first 960
_journal_page_last 967
_journal_paper_doi 10.1107/S2053229617014875
_journal_volume 73
_journal_year 2017
_chemical_formula_iupac '[Cu (C10 H6 F3 O2)2 (C5 H5 N O2)2]'
_chemical_formula_moiety 'C30 H22 Cu F6 N2 O8'
_chemical_formula_sum 'C30 H22 Cu F6 N2 O8'
_chemical_formula_weight 716.03
_chemical_name_systematic
Bis(3-hydroxypyridin-2-one-\k<i>O</i>)bis(4,4,4-trifluoro-3-oxo-1-phenylbutan-1-olato-\k^2^<i>O</i>,<i>O</i>')copper(II)
_space_group_crystal_system triclinic
_space_group_IT_number 2
_space_group_name_Hall '-P 1'
_space_group_name_H-M_alt 'P -1'
_symmetry_space_group_name_Hall '-P 1'
_symmetry_space_group_name_H-M 'P -1'
_atom_sites_solution_hydrogens geom
_audit_creation_method SHELXL-2014/7
_cell_angle_alpha 108.710(2)
_cell_angle_beta 101.727(2)
_cell_angle_gamma 93.650(2)
_cell_formula_units_Z 1
_cell_length_a 7.5950(3)
_cell_length_b 9.6764(4)
_cell_length_c 10.7507(4)
_cell_measurement_reflns_used 3204
_cell_measurement_temperature 293(2)
_cell_measurement_theta_max 27.48
_cell_measurement_theta_min 1.00
_cell_volume 725.61(5)
_computing_cell_refinement
;
DENZO-SMN (Otwinowski & Minor, 1997)
;
_computing_data_collection
;
KappaCCD Reference Manual (Nonius, 1998)
;
_computing_data_reduction
;
DENZO-SMN (Otwinowski & Minor, 1997)
;
_computing_molecular_graphics
;
Mercury (Macrae <i>et al.</i>, 2008)
;
_computing_publication_material
;
PLATON (Spek, 2009)
;
_computing_structure_refinement
;
SHELXL2014 (Sheldrick, 2015)
;
_computing_structure_solution
;
SIR97 (Altomare <i>et al.</i>,  1999)
;
_diffrn_ambient_temperature 293(2)
_diffrn_detector_area_resol_mean 0.055
_diffrn_measured_fraction_theta_full 0.994
_diffrn_measured_fraction_theta_max 0.992
_diffrn_measurement_device_type
;
Nonius KappaCCD area-detector
;
_diffrn_measurement_method '\w scans'
_diffrn_radiation_monochromator graphite
_diffrn_radiation_source 'fine-focus sealed tube'
_diffrn_radiation_type MoK\a
_diffrn_radiation_wavelength 0.71073
_diffrn_reflns_av_R_equivalents 0.0186
_diffrn_reflns_limit_h_max 9
_diffrn_reflns_limit_h_min -9
_diffrn_reflns_limit_k_max 12
_diffrn_reflns_limit_k_min -12
_diffrn_reflns_limit_l_max 13
_diffrn_reflns_limit_l_min -13
_diffrn_reflns_number 5704
_diffrn_reflns_theta_full 25.242
_diffrn_reflns_theta_max 27.451
_diffrn_reflns_theta_min 3.527
_exptl_absorpt_coefficient_mu 0.847
_exptl_absorpt_correction_T_max 1.0000
_exptl_absorpt_correction_T_min 0.860
_exptl_absorpt_correction_type multi-scan
_exptl_absorpt_process_details
;
(SCALEPACK; Otwinowski & Minor, 1997)
;
_exptl_crystal_colour green
_exptl_crystal_density_diffrn 1.639
_exptl_crystal_description block
_exptl_crystal_F_000 363
_exptl_crystal_size_max 0.250
_exptl_crystal_size_mid 0.150
_exptl_crystal_size_min 0.100
_refine_diff_density_max 0.296
_refine_diff_density_min -0.408
_refine_ls_extinction_method none
_refine_ls_goodness_of_fit_ref 1.035
_refine_ls_hydrogen_treatment constr
_refine_ls_matrix_type full
_refine_ls_number_parameters 243
_refine_ls_number_reflns 3300
_refine_ls_number_restraints 0
_refine_ls_restrained_S_all 1.035
_refine_ls_R_factor_all 0.0410
_refine_ls_R_factor_gt 0.0328
_refine_ls_shift/su_max 0.001
_refine_ls_shift/su_mean 0.000
_refine_ls_structure_factor_coef Fsqd
_refine_ls_weighting_details 'w=1/[\s^2^(Fo^2^)+(0.0388P)^2^+0.3054P] where P=(Fo^2^+2Fc^2^)/3'
_refine_ls_weighting_scheme calc
_refine_ls_wR_factor_gt 0.0808
_refine_ls_wR_factor_ref 0.0860
_reflns_number_gt 2905
_reflns_number_total 3300
_reflns_threshold_expression 'I > 2\s(I)'
_cod_data_source_file ku3208sup1.cif
_cod_data_source_block III
_cod_database_code 2020915
_shelx_space_group_comment
;
The symmetry employed for this shelxl refinement is uniquely defined
by the following loop, which should always be used as a source of
symmetry information in preference to the above space-group names.
They are only intended as comments.
;
_shelx_estimated_absorpt_t_min 0.816
_shelx_estimated_absorpt_t_max 0.920

loop_
_space_group_symop_operation_xyz
'x, y, z'
'-x, -y, -z'

loop_
_atom_site_type_symbol
_atom_site_label
_atom_site_fract_x
_atom_site_fract_y
_atom_site_fract_z
_atom_site_U_iso_or_equiv
_atom_site_adp_type
_atom_site_calc_flag
_atom_site_occupancy
_atom_site_disorder_assembly
_atom_site_disorder_group
Cu Cu1 0.5000 0.0000 0.0000 0.03159(11) Uani d 1 . .
F F1A 0.0866(12) -0.4652(6) -0.3582(8) 0.0752(17) Uani d 0.70(3) A 1
F F2A 0.2240(12) -0.3169(12) -0.4232(7) 0.081(2) Uani d 0.70(3) A 1
F F3A -0.0052(11) -0.2623(14) -0.3483(10) 0.082(2) Uani d 0.70(3) A 1
F F1B 0.044(4) -0.447(3) -0.3514(16) 0.099(6) Uani d 0.30(3) A 2
F F2B 0.240(3) -0.345(2) -0.4194(19) 0.080(5) Uani d 0.30(3) A 2
F F3B 0.027(4) -0.235(4) -0.359(2) 0.107(8) Uani d 0.30(3) A 2
O O1 0.49487(17) -0.15660(13) 0.07642(12) 0.0332(3) Uani d 1 . .
O O2 0.34867(18) -0.12645(14) -0.17153(12) 0.0349(3) Uani d 1 . .
O O3 0.23113(18) 0.05953(15) 0.10040(13) 0.0369(3) Uani d 1 . .
O O4 0.4467(2) 0.07809(19) 0.35085(14) 0.0486(4) Uani d 1 . .
H H4 0.4806 0.0951 0.2889 0.073 Uiso calc 1 . .
N N1 -0.0005(2) -0.07098(18) 0.13890(16) 0.0376(4) Uani d 1 . .
H H1 -0.0672 -0.0750 0.0626 0.045 Uiso calc 1 . .
C C1 0.1407(3) -0.3234(2) -0.3307(2) 0.0412(4) Uani d 1 . .
C C2 0.2618(2) -0.25088(19) -0.18802(17) 0.0323(4) Uani d 1 . .
C C3 0.2636(3) -0.3231(2) -0.09762(19) 0.0391(4) Uani d 1 . .
H H3 0.1823 -0.4088 -0.1226 0.047 Uiso calc 1 . .
C C4 0.3834(2) -0.27387(18) 0.03228(17) 0.0306(4) Uani d 1 . .
C C5 0.3844(3) -0.36172(19) 0.12376(19) 0.0335(4) Uani d 1 . .
C C6 0.4900(3) -0.3036(2) 0.2549(2) 0.0416(4) Uani d 1 . .
H H6 0.5594 -0.2115 0.2838 0.050 Uiso calc 1 . .
C C7 0.4934(4) -0.3812(3) 0.3432(2) 0.0543(6) Uani d 1 . .
H H7 0.5647 -0.3415 0.4310 0.065 Uiso calc 1 . .
C C8 0.3902(4) -0.5179(3) 0.3004(3) 0.0591(6) Uani d 1 . .
H H8 0.3925 -0.5705 0.3593 0.071 Uiso calc 1 . .
C C9 0.2853(4) -0.5760(3) 0.1720(3) 0.0614(7) Uani d 1 . .
H H9 0.2160 -0.6680 0.1441 0.074 Uiso calc 1 . .
C C10 0.2804(4) -0.4995(2) 0.0826(2) 0.0496(5) Uani d 1 . .
H H10 0.2078 -0.5400 -0.0048 0.059 Uiso calc 1 . .
C C11 0.1710(2) 0.00097(19) 0.17594(17) 0.0309(4) Uani d 1 . .
C C12 0.2756(3) 0.0047(2) 0.30454(18) 0.0355(4) Uani d 1 . .
C C13 0.2041(3) -0.0627(3) 0.3800(2) 0.0455(5) Uani d 1 . .
H H13 0.2740 -0.0601 0.4627 0.055 Uiso calc 1 . .
C C14 0.0255(3) -0.1360(3) 0.3337(2) 0.0527(6) Uani d 1 . .
H H14 -0.0234 -0.1830 0.3846 0.063 Uiso calc 1 . .
C C15 -0.0745(3) -0.1373(3) 0.2139(2) 0.0485(5) Uani d 1 . .
H H15 -0.1939 -0.1836 0.1828 0.058 Uiso calc 1 . .

loop_
_atom_site_aniso_label
_atom_site_aniso_U_11
_atom_site_aniso_U_22
_atom_site_aniso_U_33
_atom_site_aniso_U_12
_atom_site_aniso_U_13
_atom_site_aniso_U_23
Cu1 0.03573(18) 0.02923(16) 0.02486(16) -0.00841(12) -0.00491(12) 0.01239(12)
F1A 0.107(4) 0.036(2) 0.051(2) -0.018(3) -0.027(2) 0.0059(15)
F2A 0.082(4) 0.113(4) 0.027(2) -0.045(3) 0.001(2) 0.014(2)
F3A 0.052(2) 0.089(5) 0.068(3) 0.016(2) -0.0214(19) 0.001(2)
F1B 0.109(9) 0.116(11) 0.039(5) -0.098(8) -0.024(5) 0.028(6)
F2B 0.061(6) 0.117(9) 0.033(6) 0.022(7) 0.009(4) -0.013(5)
F3B 0.129(15) 0.082(9) 0.052(6) 0.041(11) -0.063(8) -0.008(5)
O1 0.0356(7) 0.0311(6) 0.0289(6) -0.0064(5) -0.0037(5) 0.0137(5)
O2 0.0380(7) 0.0346(6) 0.0273(6) -0.0093(5) -0.0025(5) 0.0130(5)
O3 0.0363(7) 0.0423(7) 0.0332(7) -0.0001(6) 0.0009(5) 0.0202(6)
O4 0.0398(8) 0.0713(10) 0.0288(7) -0.0107(7) -0.0038(6) 0.0199(7)
N1 0.0310(8) 0.0487(9) 0.0329(8) 0.0016(7) -0.0009(6) 0.0198(7)
C1 0.0431(11) 0.0397(10) 0.0317(10) -0.0091(8) -0.0022(8) 0.0093(8)
C2 0.0319(9) 0.0329(8) 0.0251(8) -0.0059(7) -0.0002(7) 0.0067(7)
C3 0.0426(11) 0.0348(9) 0.0331(9) -0.0135(8) -0.0012(8) 0.0122(8)
C4 0.0330(9) 0.0289(8) 0.0297(9) 0.0000(7) 0.0064(7) 0.0112(7)
C5 0.0383(10) 0.0305(8) 0.0357(9) 0.0043(7) 0.0119(8) 0.0147(7)
C6 0.0500(12) 0.0419(10) 0.0353(10) 0.0008(9) 0.0073(9) 0.0190(8)
C7 0.0705(16) 0.0587(13) 0.0404(12) 0.0072(12) 0.0104(11) 0.0279(11)
C8 0.0861(19) 0.0537(13) 0.0563(14) 0.0127(13) 0.0259(13) 0.0379(12)
C9 0.0871(19) 0.0386(11) 0.0649(16) -0.0043(11) 0.0202(14) 0.0275(11)
C10 0.0680(15) 0.0344(10) 0.0457(12) -0.0062(10) 0.0101(11) 0.0173(9)
C11 0.0316(9) 0.0328(8) 0.0269(8) 0.0048(7) 0.0019(7) 0.0114(7)
C12 0.0333(9) 0.0443(10) 0.0257(8) 0.0028(8) 0.0006(7) 0.0121(8)
C13 0.0400(11) 0.0685(14) 0.0327(10) 0.0056(10) 0.0034(8) 0.0272(10)
C14 0.0415(11) 0.0796(16) 0.0490(12) 0.0016(11) 0.0098(10) 0.0400(12)
C15 0.0341(10) 0.0678(14) 0.0486(12) -0.0018(10) 0.0052(9) 0.0310(11)

loop_
_atom_type_symbol
_atom_type_description
_atom_type_scat_dispersion_real
_atom_type_scat_dispersion_imag
_atom_type_scat_source
C C 0.0033 0.0016 'International Tables Vol C Tables 4.2.6.8 and 6.1.1.4'
H H 0.0000 0.0000 'International Tables Vol C Tables 4.2.6.8 and 6.1.1.4'
Cu Cu 0.3201 1.2651 'International Tables Vol C Tables 4.2.6.8 and 6.1.1.4'
F F 0.0171 0.0103 'International Tables Vol C Tables 4.2.6.8 and 6.1.1.4'
N N 0.0061 0.0033 'International Tables Vol C Tables 4.2.6.8 and 6.1.1.4'
O O 0.0106 0.0060 'International Tables Vol C Tables 4.2.6.8 and 6.1.1.4'

loop_
_geom_angle_atom_site_label_1
_geom_angle_atom_site_label_2
_geom_angle_atom_site_label_3
_geom_angle_site_symmetry_1
_geom_angle_site_symmetry_3
_geom_angle
_geom_angle_publ_flag
O1 Cu1 O3 2_655 . 97.30(5) yes
O1 Cu1 O3 . . 82.70(5) yes
O2 Cu1 O2 2_655 . 180.00(6) ?
O2 Cu1 O1 2_655 . 88.07(5) ?
O2 Cu1 O1 . . 91.93(5) yes
O2 Cu1 O1 2_655 2_655 91.93(5) ?
O2 Cu1 O1 . 2_655 88.07(5) yes
O2 Cu1 O3 . . 92.53(5) yes
O2 Cu1 O3 2_655 . 87.47(5) yes
O1 Cu1 O1 . 2_655 180.0 ?
C4 O1 Cu1 . . 127.16(11) ?
C2 O2 Cu1 . . 123.14(11) ?
C12 O4 H4 . . 109.5 ?
C11 N1 C15 . . 124.59(16) ?
C11 N1 H1 . . 117.7 ?
C15 N1 H1 . . 117.7 ?
F2A C1 F3A . . 107.4(7) ?
F1B C1 F2B . . 108.5(13) ?
F1B C1 F3B . . 106.5(14) ?
F2B C1 F3B . . 106.1(16) ?
F2A C1 F1A . . 105.9(5) ?
F3A C1 F1A . . 106.6(6) ?
F1B C1 C2 . . 115.2(7) ?
F2A C1 C2 . . 112.2(4) ?
F3A C1 C2 . . 112.1(5) ?
F2B C1 C2 . . 109.7(9) ?
F3B C1 C2 . . 110.3(9) ?
F1A C1 C2 . . 112.3(3) ?
O2 C2 C3 . . 129.03(16) ?
O2 C2 C1 . . 112.62(15) ?
C3 C2 C1 . . 118.35(16) ?
C2 C3 C4 . . 123.16(17) ?
C2 C3 H3 . . 118.4 ?
C4 C3 H3 . . 118.4 ?
O1 C4 C3 . . 122.91(16) ?
O1 C4 C5 . . 116.62(16) ?
C3 C4 C5 . . 120.47(16) ?
C6 C5 C10 . . 118.77(17) ?
C6 C5 C4 . . 119.01(16) ?
C10 C5 C4 . . 122.22(18) ?
C7 C6 C5 . . 120.7(2) ?
C7 C6 H6 . . 119.6 ?
C5 C6 H6 . . 119.6 ?
C8 C7 C6 . . 119.6(2) ?
C8 C7 H7 . . 120.2 ?
C6 C7 H7 . . 120.2 ?
C9 C8 C7 . . 120.2(2) ?
C9 C8 H8 . . 119.9 ?
C7 C8 H8 . . 119.9 ?
C8 C9 C10 . . 120.8(2) ?
C8 C9 H9 . . 119.6 ?
C10 C9 H9 . . 119.6 ?
C9 C10 C5 . . 119.9(2) ?
C9 C10 H10 . . 120.1 ?
C5 C10 H10 . . 120.1 ?
O3 C11 N1 . . 121.10(16) ?
O3 C11 C12 . . 123.72(17) ?
N1 C11 C12 . . 115.18(16) ?
O4 C12 C13 . . 120.18(17) ?
O4 C12 C11 . . 118.92(16) ?
C13 C12 C11 . . 120.89(18) ?
C12 C13 C14 . . 120.31(18) ?
C12 C13 H13 . . 119.8 ?
C14 C13 H13 . . 119.8 ?
C15 C14 C13 . . 119.0(2) ?
C15 C14 H14 . . 120.5 ?
C13 C14 H14 . . 120.5 ?
C14 C15 N1 . . 120.0(2) ?
C14 C15 H15 . . 120.0 ?
N1 C15 H15 . . 120.0 ?

loop_
_geom_bond_atom_site_label_1
_geom_bond_atom_site_label_2
_geom_bond_site_symmetry_2
_geom_bond_distance
_geom_bond_publ_flag
Cu1 O2 2_655 1.9315(12) ?
Cu1 O1 . 1.9434(11) yes
Cu1 O2 . 1.9315(12) yes
Cu1 O1 2_655 1.9434(11) ?
Cu1 O3 . 2.5127(14) yes
F1A C1 . 1.325(5) ?
F2A C1 . 1.297(6) ?
F3A C1 . 1.297(10) ?
F1B C1 . 1.292(12) ?
F2B C1 . 1.308(15) ?
F3B C1 . 1.31(2) ?
O1 C4 . 1.264(2) ?
O2 C2 . 1.277(2) ?
O3 C11 . 1.266(2) ?
O4 C12 . 1.355(2) ?
O4 H4 . 0.8200 ?
N1 C11 . 1.355(2) ?
N1 C15 . 1.360(2) ?
N1 H1 . 0.8600 ?
C1 C2 . 1.531(2) ?
C2 C3 . 1.366(2) ?
C3 C4 . 1.416(2) ?
C3 H3 . 0.9300 ?
C4 C5 . 1.491(2) ?
C5 C6 . 1.386(3) ?
C5 C10 . 1.394(3) ?
C6 C7 . 1.385(3) ?
C6 H6 . 0.9300 ?
C7 C8 . 1.381(3) ?
C7 H7 . 0.9300 ?
C8 C9 . 1.361(4) ?
C8 H8 . 0.9300 ?
C9 C10 . 1.385(3) ?
C9 H9 . 0.9300 ?
C10 H10 . 0.9300 ?
C11 C12 . 1.436(2) ?
C12 C13 . 1.361(3) ?
C13 C14 . 1.403(3) ?
C13 H13 . 0.9300 ?
C14 C15 . 1.351(3) ?
C14 H14 . 0.9300 ?
C15 H15 . 0.9300 ?

loop_
_geom_hbond_atom_site_label_D
_geom_hbond_atom_site_label_H
_geom_hbond_atom_site_label_A
_geom_hbond_site_symmetry_A
_geom_hbond_distance_DH
_geom_hbond_distance_HA
_geom_hbond_distance_DA
_geom_hbond_angle_DHA
O4 H4 O2 2_655 0.82 2.06 2.8380(19) 159.5
O4 H4 O3 . 0.82 2.39 2.7970(18) 111.3
N1 H1 O3 2 0.86 1.99 2.842(2) 172.5
C15 H15 O1 1_455 0.93 2.48 3.271(2) 143.4
C9 H9 O3 1_545 0.93 2.54 3.338(3) 144

loop_
_geom_torsion_atom_site_label_1
_geom_torsion_atom_site_label_2
_geom_torsion_atom_site_label_3
_geom_torsion_atom_site_label_4
_geom_torsion
Cu1 O2 C2 C3 -4.2(3)
Cu1 O2 C2 C1 175.55(12)
F1B C1 C2 O2 -177.4(18)
F2A C1 C2 O2 45.2(7)
F3A C1 C2 O2 -75.7(6)
F2B C1 C2 O2 59.8(12)
F3B C1 C2 O2 -57(2)
F1A C1 C2 O2 164.4(5)
F1B C1 C2 C3 2.4(18)
F2A C1 C2 C3 -134.9(6)
F3A C1 C2 C3 104.1(6)
F2B C1 C2 C3 -120.4(12)
F3B C1 C2 C3 123(2)
F1A C1 C2 C3 -15.8(5)
O2 C2 C3 C4 -6.7(4)
C1 C2 C3 C4 173.51(18)
Cu1 O1 C4 C3 13.0(3)
Cu1 O1 C4 C5 -167.84(12)
C2 C3 C4 O1 2.0(3)
C2 C3 C4 C5 -177.11(18)
O1 C4 C5 C6 7.1(3)
C3 C4 C5 C6 -173.70(18)
O1 C4 C5 C10 -173.96(18)
C3 C4 C5 C10 5.3(3)
C10 C5 C6 C7 0.4(3)
C4 C5 C6 C7 179.44(19)
C5 C6 C7 C8 -0.1(4)
C6 C7 C8 C9 -0.2(4)
C7 C8 C9 C10 0.1(4)
C8 C9 C10 C5 0.2(4)
C6 C5 C10 C9 -0.5(3)
C4 C5 C10 C9 -179.5(2)
C15 N1 C11 O3 179.61(19)
C15 N1 C11 C12 -0.3(3)
O3 C11 C12 O4 1.9(3)
N1 C11 C12 O4 -178.15(17)
O3 C11 C12 C13 -178.84(19)
N1 C11 C12 C13 1.1(3)
O4 C12 C13 C14 178.6(2)
C11 C12 C13 C14 -0.6(3)
C12 C13 C14 C15 -0.6(4)
C13 C14 C15 N1 1.4(4)
C11 N1 C15 C14 -0.9(4)

_cod_database_fobs_code 2020915
